data_4067207
loop_
_publ_author_name
'Dureen, Meghan A.'
'Brown, Christopher C.'
'Stephan, Douglas W.'

_publ_section_title
;
 Deprotonation and Addition Reactions of Frustrated Lewis Pairs with
 Alkynes
;
_journal_issue 23
_journal_name_full Organometallics
_journal_page_first 6594
_journal_paper_doi 10.1021/om1009044
_journal_volume 29
_journal_year 2010
_chemical_formula_sum 'C44.5 H27 B Cl F10 P'
_chemical_formula_weight 828.89
_chemical_name_systematic
; 
 ? 
;
_space_group_IT_number 2
_symmetry_cell_setting triclinic
_symmetry_space_group_name_Hall '-P 1'
_symmetry_space_group_name_H-M 'P -1'
_atom_sites_solution_hydrogens geom
_atom_sites_solution_primary direct
_atom_sites_solution_secondary difmap
_audit_creation_method SHELXL-97
_cell_angle_alpha 87.183(3)
_cell_angle_beta 74.873(2)
_cell_angle_gamma 65.677(2)
_cell_formula_units_Z 2
_cell_length_a 10.6158(5)
_cell_length_b 10.9157(5)
_cell_length_c 18.9691(10)
_cell_measurement_temperature 150(2)
_cell_volume 1929.35(17)
_computing_structure_refinement 'SHELXL-97 (Sheldrick, 1997)'
_computing_structure_solution 'SHELXS-97 (Sheldrick, 1990)'
_diffrn_ambient_temperature 150(2)
_diffrn_measured_fraction_theta_full 0.999
_diffrn_measured_fraction_theta_max 0.997
_diffrn_radiation_monochromator graphite
_diffrn_radiation_source 'fine-focus sealed tube'
_diffrn_radiation_type MoK\a
_diffrn_radiation_wavelength 0.71073
_diffrn_reflns_av_R_equivalents 0.0338
_diffrn_reflns_av_sigmaI/netI 0.0282
_diffrn_reflns_limit_h_max 17
_diffrn_reflns_limit_h_min -17
_diffrn_reflns_limit_k_max 18
_diffrn_reflns_limit_k_min -18
_diffrn_reflns_limit_l_max 31
_diffrn_reflns_limit_l_min -31
_diffrn_reflns_number 90045
_diffrn_reflns_theta_full 25.00
_diffrn_reflns_theta_max 36.59
_diffrn_reflns_theta_min 2.05
_exptl_absorpt_coefficient_mu 0.222
_exptl_absorpt_correction_T_max 0.9446
_exptl_absorpt_correction_T_min 0.9166
_exptl_absorpt_correction_type empirical
_exptl_crystal_density_diffrn 1.427
_exptl_crystal_density_method 'not measured'
_exptl_crystal_F_000 842
_exptl_crystal_size_max 0.40
_exptl_crystal_size_mid 0.38
_exptl_crystal_size_min 0.26
_refine_diff_density_max 0.860
_refine_diff_density_min -0.613
_refine_diff_density_rms 0.058
_refine_ls_extinction_method none
_refine_ls_goodness_of_fit_ref 1.017
_refine_ls_hydrogen_treatment constr
_refine_ls_matrix_type full
_refine_ls_number_parameters 532
_refine_ls_number_reflns 19019
_refine_ls_number_restraints 0
_refine_ls_restrained_S_all 1.017
_refine_ls_R_factor_all 0.0668
_refine_ls_R_factor_gt 0.0461
_refine_ls_shift/su_max 0.001
_refine_ls_shift/su_mean 0.000
_refine_ls_structure_factor_coef Fsqd
_refine_ls_weighting_details 'calc w=1/[\s^2^(Fo^2^)+(0.0699P)^2^+0.4861P] where P=(Fo^2^+2Fc^2^)/3'
_refine_ls_weighting_scheme calc
_refine_ls_wR_factor_gt 0.1242
_refine_ls_wR_factor_ref 0.1375
_reflns_number_gt 14243
_reflns_number_total 19019
_reflns_threshold_expression >2sigma(I)
_cod_data_source_file om1009044_si_002.cif
_cod_data_source_block Ph3P(Ph)CC(H)BPh(C6F5)2
_cod_original_cell_volume 1929.35(16)
_cod_original_sg_symbol_H-M P-1
_cod_original_formula_sum 'C44.50 H27 B Cl F10 P'
_cod_database_code 4067207

loop_
_symmetry_equiv_pos_as_xyz
'x, y, z'
'-x, -y, -z'

loop_
_atom_site_label
_atom_site_type_symbol
_atom_site_fract_x
_atom_site_fract_y
_atom_site_fract_z
_atom_site_U_iso_or_equiv
_atom_site_adp_type
_atom_site_occupancy
_atom_site_symmetry_multiplicity
_atom_site_calc_flag
_atom_site_refinement_flags
P1 P 0.71539(2) 0.37188(2) 0.261442(12) 0.01608(5) Uani 1 1 d .
F1 F 0.41802(8) 0.71590(7) 0.19029(4) 0.03180(14) Uani 1 1 d .
F2 F 0.28267(10) 0.87093(11) 0.09785(5) 0.0498(2) Uani 1 1 d .
F3 F 0.23981(10) 1.13570(11) 0.09143(5) 0.0538(3) Uani 1 1 d .
F4 F 0.33092(10) 1.24285(8) 0.18451(6) 0.0465(2) Uani 1 1 d .
F5 F 0.46901(8) 1.08933(6) 0.27707(4) 0.02937(13) Uani 1 1 d .
F6 F 0.70535(7) 0.70468(7) 0.40241(3) 0.02635(12) Uani 1 1 d .
F7 F 0.96116(8) 0.69577(9) 0.39763(5) 0.0436(2) Uani 1 1 d .
F8 F 1.10176(8) 0.79156(11) 0.28227(6) 0.0543(3) Uani 1 1 d .
F9 F 0.97354(9) 0.90323(9) 0.17375(5) 0.0461(2) Uani 1 1 d .
F10 F 0.71860(7) 0.91505(7) 0.17727(4) 0.03018(14) Uani 1 1 d .
C1 C 0.57843(9) 0.64430(8) 0.29005(5) 0.01711(14) Uani 1 1 d .
H1 H 0.5074 0.6179 0.3191 0.021 Uiso 1 1 calc R
C2 C 0.69530(9) 0.54290(8) 0.24910(5) 0.01663(13) Uani 1 1 d .
C3 C 0.81390(10) 0.55817(9) 0.19191(5) 0.01915(15) Uani 1 1 d .
C4 C 0.78710(12) 0.61246(11) 0.12640(6) 0.02680(19) Uani 1 1 d .
H4 H 0.6944 0.6396 0.1191 0.032 Uiso 1 1 calc R
C5 C 0.89544(14) 0.62705(14) 0.07171(7) 0.0369(3) Uani 1 1 d .
H5 H 0.8761 0.6650 0.0275 0.044 Uiso 1 1 calc R
C6 C 1.03166(14) 0.58630(15) 0.08159(7) 0.0393(3) Uani 1 1 d .
H6 H 1.1055 0.5964 0.0442 0.047 Uiso 1 1 calc R
C7 C 1.05982(12) 0.53102(12) 0.14597(7) 0.0324(2) Uani 1 1 d .
H7 H 1.1532 0.5028 0.1526 0.039 Uiso 1 1 calc R
C8 C 0.95180(10) 0.51668(10) 0.20106(6) 0.02373(17) Uani 1 1 d .
H8 H 0.9718 0.4785 0.2451 0.028 Uiso 1 1 calc R
C9 C 0.76196(10) 0.28155(9) 0.17497(5) 0.01906(15) Uani 1 1 d .
C10 C 0.89356(11) 0.25802(10) 0.12425(6) 0.02415(17) Uani 1 1 d .
H10 H 0.9583 0.2882 0.1359 0.029 Uiso 1 1 calc R
C11 C 0.92892(13) 0.19037(12) 0.05691(6) 0.0291(2) Uani 1 1 d .
H11 H 1.0184 0.1736 0.0227 0.035 Uiso 1 1 calc R
C12 C 0.83399(14) 0.14728(13) 0.03940(6) 0.0330(2) Uani 1 1 d .
H12 H 0.8578 0.1026 -0.0071 0.040 Uiso 1 1 calc R
C13 C 0.70519(15) 0.16924(14) 0.08938(7) 0.0356(2) Uani 1 1 d .
H13 H 0.6409 0.1390 0.0772 0.043 Uiso 1 1 calc R
C14 C 0.66841(12) 0.23548(11) 0.15763(6) 0.02696(19) Uani 1 1 d .
H14 H 0.5801 0.2491 0.1921 0.032 Uiso 1 1 calc R
C15 C 0.55461(10) 0.36711(9) 0.31965(5) 0.02062(15) Uani 1 1 d .
C16 C 0.42306(11) 0.43366(11) 0.30253(7) 0.0280(2) Uani 1 1 d .
H16 H 0.4180 0.4813 0.2593 0.034 Uiso 1 1 calc R
C17 C 0.29998(12) 0.42958(13) 0.34919(9) 0.0375(3) Uani 1 1 d .
H17 H 0.2104 0.4744 0.3378 0.045 Uiso 1 1 calc R
C18 C 0.30779(14) 0.36001(15) 0.41241(8) 0.0411(3) Uani 1 1 d .
H18 H 0.2232 0.3585 0.4444 0.049 Uiso 1 1 calc R
C19 C 0.43768(15) 0.29305(14) 0.42915(7) 0.0373(3) Uani 1 1 d .
H19 H 0.4423 0.2451 0.4722 0.045 Uiso 1 1 calc R
C20 C 0.56162(12) 0.29608(11) 0.38275(6) 0.02689(19) Uani 1 1 d .
H20 H 0.6510 0.2498 0.3940 0.032 Uiso 1 1 calc R
C21 C 0.85740(9) 0.29115(9) 0.30511(5) 0.01855(14) Uani 1 1 d .
C22 C 0.86311(11) 0.36427(10) 0.36191(6) 0.02448(17) Uani 1 1 d .
H22 H 0.7921 0.4531 0.3770 0.029 Uiso 1 1 calc R
C23 C 0.97322(13) 0.30614(12) 0.39606(7) 0.0304(2) Uani 1 1 d .
H23 H 0.9778 0.3556 0.4344 0.036 Uiso 1 1 calc R
C24 C 1.07655(12) 0.17599(13) 0.37423(7) 0.0311(2) Uani 1 1 d .
H24 H 1.1529 0.1374 0.3969 0.037 Uiso 1 1 calc R
C25 C 1.06854(11) 0.10235(11) 0.31935(7) 0.0287(2) Uani 1 1 d .
H25 H 1.1379 0.0125 0.3056 0.034 Uiso 1 1 calc R
C26 C 0.95946(10) 0.15927(10) 0.28423(6) 0.02260(16) Uani 1 1 d .
H26 H 0.9545 0.1088 0.2464 0.027 Uiso 1 1 calc R
C27 C 0.42126(9) 0.86499(9) 0.37740(5) 0.01734(14) Uani 1 1 d .
C28 C 0.42263(10) 0.96021(10) 0.42395(5) 0.02128(16) Uani 1 1 d .
H28 H 0.4960 0.9919 0.4096 0.026 Uiso 1 1 calc R
C29 C 0.31950(11) 1.00986(11) 0.49079(6) 0.0272(2) Uani 1 1 d .
H29 H 0.3243 1.0737 0.5211 0.033 Uiso 1 1 calc R
C30 C 0.21017(12) 0.96648(12) 0.51320(6) 0.0300(2) Uani 1 1 d .
H30 H 0.1410 0.9990 0.5590 0.036 Uiso 1 1 calc R
C31 C 0.20364(11) 0.87457(11) 0.46750(6) 0.0283(2) Uani 1 1 d .
H31 H 0.1285 0.8452 0.4816 0.034 Uiso 1 1 calc R
C32 C 0.30734(10) 0.82549(10) 0.40094(6) 0.02248(16) Uani 1 1 d .
H32 H 0.3007 0.7631 0.3704 0.027 Uiso 1 1 calc R
C33 C 0.45655(9) 0.89262(9) 0.23735(5) 0.01895(14) Uani 1 1 d .
C34 C 0.40252(10) 0.84558(11) 0.19075(6) 0.02390(17) Uani 1 1 d .
C35 C 0.33054(12) 0.92422(14) 0.14181(6) 0.0321(2) Uani 1 1 d .
C36 C 0.30807(13) 1.05820(14) 0.13877(7) 0.0350(3) Uani 1 1 d .
C37 C 0.35513(12) 1.11174(12) 0.18532(7) 0.0310(2) Uani 1 1 d .
C38 C 0.42601(10) 1.02977(10) 0.23320(6) 0.02319(17) Uani 1 1 d .
C39 C 0.69187(9) 0.81694(9) 0.29233(5) 0.01818(14) Uani 1 1 d .
C40 C 0.76433(10) 0.76104(10) 0.34542(5) 0.02124(16) Uani 1 1 d .
C41 C 0.89888(11) 0.75282(12) 0.34389(7) 0.0295(2) Uani 1 1 d .
C42 C 0.96966(11) 0.80167(13) 0.28596(8) 0.0347(3) Uani 1 1 d .
C43 C 0.90469(12) 0.85745(11) 0.23139(7) 0.0311(2) Uani 1 1 d .
C44 C 0.76944(10) 0.86405(10) 0.23539(6) 0.02283(17) Uani 1 1 d .
B1 B 0.53894(10) 0.80540(9) 0.29791(5) 0.01622(15) Uani 1 1 d .
Cl1 Cl 0.58561(12) 0.6391(3) -0.01186(7) 0.1193(8) Uani 0.50 1 d P
C51 C 0.4517(6) 0.5498(6) 0.0456(4) 0.0834(19) Uani 0.50 1 d P
H51A H 0.3586 0.6156 0.0676 0.100 Uiso 0.50 1 d P
H51B H 0.4924 0.4961 0.0828 0.100 Uiso 0.50 1 d P
Cl2 Cl 0.4558(4) 0.4503(3) -0.0231(2) 0.1840(17) Uani 0.50 1 d P

loop_
_atom_site_aniso_label
_atom_site_aniso_U_11
_atom_site_aniso_U_22
_atom_site_aniso_U_33
_atom_site_aniso_U_23
_atom_site_aniso_U_13
_atom_site_aniso_U_12
P1 0.01415(9) 0.01431(9) 0.01861(9) 0.00079(7) -0.00406(7) -0.00490(7)
F1 0.0307(3) 0.0298(3) 0.0387(4) -0.0049(3) -0.0166(3) -0.0111(3)
F2 0.0433(5) 0.0658(6) 0.0424(4) -0.0052(4) -0.0293(4) -0.0130(4)
F3 0.0424(5) 0.0663(6) 0.0462(5) 0.0263(4) -0.0279(4) -0.0088(4)
F4 0.0426(4) 0.0288(4) 0.0655(6) 0.0232(4) -0.0224(4) -0.0095(3)
F5 0.0328(3) 0.0190(3) 0.0377(3) 0.0025(2) -0.0130(3) -0.0100(2)
F6 0.0241(3) 0.0281(3) 0.0214(3) 0.0012(2) -0.0077(2) -0.0046(2)
F7 0.0271(3) 0.0506(5) 0.0491(5) -0.0079(4) -0.0237(3) -0.0028(3)
F8 0.0211(3) 0.0619(6) 0.0852(7) -0.0121(5) -0.0124(4) -0.0214(4)
F9 0.0320(4) 0.0443(4) 0.0613(5) 0.0018(4) 0.0065(4) -0.0262(4)
F10 0.0276(3) 0.0299(3) 0.0302(3) 0.0087(3) -0.0030(2) -0.0127(3)
C1 0.0151(3) 0.0163(3) 0.0193(3) 0.0003(3) -0.0044(3) -0.0060(3)
C2 0.0154(3) 0.0152(3) 0.0182(3) 0.0009(3) -0.0043(3) -0.0055(3)
C3 0.0183(3) 0.0156(3) 0.0204(4) -0.0011(3) -0.0008(3) -0.0063(3)
C4 0.0257(4) 0.0280(4) 0.0223(4) 0.0029(3) -0.0029(3) -0.0090(4)
C5 0.0341(6) 0.0440(7) 0.0246(5) 0.0083(4) 0.0005(4) -0.0141(5)
C6 0.0292(5) 0.0439(7) 0.0349(6) 0.0069(5) 0.0064(4) -0.0149(5)
C7 0.0203(4) 0.0320(5) 0.0392(6) 0.0027(4) 0.0016(4) -0.0109(4)
C8 0.0191(4) 0.0218(4) 0.0280(4) 0.0014(3) -0.0027(3) -0.0083(3)
C9 0.0201(4) 0.0164(3) 0.0207(4) 0.0003(3) -0.0060(3) -0.0071(3)
C10 0.0235(4) 0.0236(4) 0.0242(4) -0.0043(3) -0.0025(3) -0.0102(3)
C11 0.0326(5) 0.0289(5) 0.0223(4) -0.0033(4) -0.0026(4) -0.0115(4)
C12 0.0409(6) 0.0346(5) 0.0239(5) -0.0040(4) -0.0123(4) -0.0130(5)
C13 0.0378(6) 0.0434(6) 0.0336(6) -0.0057(5) -0.0154(5) -0.0202(5)
C14 0.0260(4) 0.0312(5) 0.0288(5) -0.0013(4) -0.0097(4) -0.0150(4)
C15 0.0174(3) 0.0181(3) 0.0246(4) 0.0011(3) -0.0023(3) -0.0075(3)
C16 0.0178(4) 0.0246(4) 0.0409(6) 0.0032(4) -0.0070(4) -0.0086(3)
C17 0.0180(4) 0.0332(5) 0.0571(8) -0.0020(5) -0.0022(5) -0.0107(4)
C18 0.0275(5) 0.0418(7) 0.0483(7) -0.0028(6) 0.0083(5) -0.0191(5)
C19 0.0366(6) 0.0407(6) 0.0316(5) 0.0042(5) 0.0043(5) -0.0213(5)
C20 0.0257(4) 0.0279(4) 0.0248(4) 0.0037(3) -0.0016(3) -0.0121(4)
C21 0.0160(3) 0.0172(3) 0.0214(4) 0.0026(3) -0.0059(3) -0.0054(3)
C22 0.0260(4) 0.0223(4) 0.0252(4) 0.0013(3) -0.0109(3) -0.0077(3)
C23 0.0322(5) 0.0336(5) 0.0308(5) 0.0055(4) -0.0174(4) -0.0139(4)
C24 0.0232(4) 0.0370(5) 0.0346(5) 0.0121(4) -0.0148(4) -0.0107(4)
C25 0.0188(4) 0.0262(4) 0.0343(5) 0.0069(4) -0.0079(4) -0.0028(3)
C26 0.0186(4) 0.0188(4) 0.0263(4) 0.0020(3) -0.0054(3) -0.0041(3)
C27 0.0143(3) 0.0169(3) 0.0182(3) 0.0000(3) -0.0046(3) -0.0037(3)
C28 0.0177(3) 0.0224(4) 0.0213(4) -0.0034(3) -0.0064(3) -0.0046(3)
C29 0.0224(4) 0.0315(5) 0.0205(4) -0.0066(3) -0.0064(3) -0.0027(4)
C30 0.0225(4) 0.0350(5) 0.0198(4) 0.0000(4) -0.0003(3) -0.0026(4)
C31 0.0196(4) 0.0287(5) 0.0290(5) 0.0034(4) 0.0014(3) -0.0075(3)
C32 0.0169(3) 0.0216(4) 0.0258(4) -0.0007(3) -0.0017(3) -0.0071(3)
C33 0.0156(3) 0.0203(3) 0.0186(3) 0.0010(3) -0.0046(3) -0.0051(3)
C34 0.0191(4) 0.0277(4) 0.0232(4) -0.0013(3) -0.0081(3) -0.0062(3)
C35 0.0242(4) 0.0440(6) 0.0255(5) 0.0012(4) -0.0132(4) -0.0075(4)
C36 0.0242(4) 0.0439(6) 0.0297(5) 0.0125(5) -0.0125(4) -0.0050(4)
C37 0.0237(4) 0.0272(5) 0.0365(5) 0.0127(4) -0.0095(4) -0.0051(4)
C38 0.0195(4) 0.0210(4) 0.0260(4) 0.0045(3) -0.0067(3) -0.0053(3)
C39 0.0151(3) 0.0159(3) 0.0223(4) -0.0022(3) -0.0039(3) -0.0054(3)
C40 0.0162(3) 0.0205(4) 0.0241(4) -0.0046(3) -0.0055(3) -0.0040(3)
C41 0.0185(4) 0.0301(5) 0.0375(5) -0.0094(4) -0.0116(4) -0.0040(3)
C42 0.0168(4) 0.0342(5) 0.0536(7) -0.0119(5) -0.0062(4) -0.0113(4)
C43 0.0215(4) 0.0267(5) 0.0440(6) -0.0046(4) 0.0015(4) -0.0142(4)
C44 0.0187(4) 0.0189(4) 0.0296(4) -0.0005(3) -0.0025(3) -0.0087(3)
B1 0.0140(3) 0.0150(3) 0.0186(4) 0.0003(3) -0.0045(3) -0.0048(3)
Cl1 0.0359(4) 0.203(2) 0.0577(6) 0.0232(9) -0.0103(4) 0.0077(7)
C51 0.067(3) 0.056(2) 0.108(4) -0.043(3) -0.023(3) -0.002(2)
Cl2 0.227(4) 0.126(2) 0.185(3) -0.067(2) -0.113(3) -0.016(3)

loop_
_atom_type_symbol
_atom_type_description
_atom_type_scat_dispersion_real
_atom_type_scat_dispersion_imag
_atom_type_scat_source
C C 0.0033 0.0016 'International Tables Vol C Tables 4.2.6.8 and 6.1.1.4'
H H 0.0000 0.0000 'International Tables Vol C Tables 4.2.6.8 and 6.1.1.4'
B B 0.0013 0.0007 'International Tables Vol C Tables 4.2.6.8 and 6.1.1.4'
F F 0.0171 0.0103 'International Tables Vol C Tables 4.2.6.8 and 6.1.1.4'
P P 0.1023 0.0942 'International Tables Vol C Tables 4.2.6.8 and 6.1.1.4'
Cl Cl 0.1484 0.1585 'International Tables Vol C Tables 4.2.6.8 and 6.1.1.4'

loop_
_geom_angle_atom_site_label_1
_geom_angle_atom_site_label_2
_geom_angle_atom_site_label_3
_geom_angle
_geom_angle_site_symmetry_1
_geom_angle_site_symmetry_3
C15 P1 C21 108.28(4) . .
C15 P1 C2 110.95(4) . .
C21 P1 C2 107.58(4) . .
C15 P1 C9 109.86(4) . .
C21 P1 C9 108.84(4) . .
C2 P1 C9 111.23(4) . .
C2 C1 B1 130.57(8) . .
C1 C2 C3 125.77(8) . .
C1 C2 P1 119.33(7) . .
C3 C2 P1 114.89(6) . .
C4 C3 C8 118.93(9) . .
C4 C3 C2 118.86(9) . .
C8 C3 C2 122.18(9) . .
C5 C4 C3 120.38(11) . .
C6 C5 C4 120.17(11) . .
C7 C6 C5 119.93(11) . .
C6 C7 C8 120.21(11) . .
C7 C8 C3 120.37(10) . .
C14 C9 C10 119.65(9) . .
C14 C9 P1 120.77(7) . .
C10 C9 P1 119.58(7) . .
C11 C10 C9 119.79(10) . .
C12 C11 C10 120.25(11) . .
C13 C12 C11 120.05(10) . .
C12 C13 C14 120.59(11) . .
C9 C14 C13 119.64(10) . .
C20 C15 C16 119.93(9) . .
C20 C15 P1 119.21(8) . .
C16 C15 P1 120.86(8) . .
C17 C16 C15 119.55(11) . .
C18 C17 C16 120.08(12) . .
C19 C18 C17 120.56(11) . .
C18 C19 C20 119.86(12) . .
C19 C20 C15 120.01(11) . .
C26 C21 C22 120.19(9) . .
C26 C21 P1 121.88(7) . .
C22 C21 P1 117.93(7) . .
C23 C22 C21 119.61(10) . .
C24 C23 C22 120.20(11) . .
C25 C24 C23 120.13(10) . .
C24 C25 C26 120.43(10) . .
C25 C26 C21 119.40(10) . .
C28 C27 C32 115.99(8) . .
C28 C27 B1 123.75(8) . .
C32 C27 B1 120.20(8) . .
C29 C28 C27 122.09(9) . .
C30 C29 C28 120.46(10) . .
C29 C30 C31 118.91(9) . .
C30 C31 C32 120.13(10) . .
C31 C32 C27 122.38(10) . .
C34 C33 C38 113.54(9) . .
C34 C33 B1 126.12(8) . .
C38 C33 B1 120.18(8) . .
F1 C34 C33 120.84(9) . .
F1 C34 C35 115.20(9) . .
C33 C34 C35 123.96(10) . .
F2 C35 C36 120.02(11) . .
F2 C35 C34 120.47(12) . .
C36 C35 C34 119.50(11) . .
F3 C36 C37 120.33(13) . .
F3 C36 C35 120.47(12) . .
C37 C36 C35 119.20(10) . .
F4 C37 C36 120.06(10) . .
F4 C37 C38 120.65(12) . .
C36 C37 C38 119.29(11) . .
F5 C38 C37 115.89(9) . .
F5 C38 C33 119.67(8) . .
C37 C38 C33 124.43(10) . .
C40 C39 C44 112.92(8) . .
C40 C39 B1 118.87(8) . .
C44 C39 B1 127.81(8) . .
F6 C40 C41 115.38(9) . .
F6 C40 C39 119.70(8) . .
C41 C40 C39 124.87(10) . .
F7 C41 C42 120.16(10) . .
F7 C41 C40 120.62(11) . .
C42 C41 C40 119.21(11) . .
F8 C42 C43 120.71(13) . .
F8 C42 C41 120.30(13) . .
C43 C42 C41 118.97(10) . .
F9 C43 C42 119.70(10) . .
F9 C43 C44 120.48(12) . .
C42 C43 C44 119.81(11) . .
F10 C44 C43 114.82(9) . .
F10 C44 C39 120.91(8) . .
C43 C44 C39 124.21(10) . .
C1 B1 C27 107.24(7) . .
C1 B1 C33 113.37(7) . .
C27 B1 C33 104.53(7) . .
C1 B1 C39 105.99(7) . .
C27 B1 C39 112.85(7) . .
C33 B1 C39 112.87(7) . .
Cl2 Cl1 C51 19.5(2) 2_665 .
Cl2 C51 Cl2 95.4(5) 2_665 .
Cl2 C51 C51 64.8(5) 2_665 2_665
Cl2 C51 C51 30.5(2) . 2_665
Cl2 C51 Cl1 27.0(4) 2_665 .
Cl2 C51 Cl1 101.1(4) . .
C51 C51 Cl1 73.8(5) 2_665 .
C51 Cl2 Cl1 133.4(6) 2_665 2_665
C51 Cl2 C51 84.6(5) 2_665 .
Cl1 Cl2 C51 103.8(4) 2_665 .
C51 Cl2 Cl2 56.7(4) 2_665 2_665
Cl1 Cl2 Cl2 121.7(4) 2_665 2_665
C51 Cl2 Cl2 28.0(2) . 2_665

loop_
_geom_bond_atom_site_label_1
_geom_bond_atom_site_label_2
_geom_bond_distance
_geom_bond_site_symmetry_2
P1 C15 1.7942(9) .
P1 C21 1.7947(9) .
P1 C2 1.8001(9) .
P1 C9 1.8003(9) .
F1 C34 1.3562(13) .
F2 C35 1.3433(14) .
F3 C36 1.3443(13) .
F4 C37 1.3459(14) .
F5 C38 1.3488(13) .
F6 C40 1.3556(12) .
F7 C41 1.3470(14) .
F8 C42 1.3437(13) .
F9 C43 1.3452(14) .
F10 C44 1.3490(13) .
C1 C2 1.3484(12) .
C1 B1 1.6359(13) .
C2 C3 1.4940(12) .
C3 C4 1.3964(14) .
C3 C8 1.3989(14) .
C4 C5 1.3915(16) .
C5 C6 1.388(2) .
C6 C7 1.3838(19) .
C7 C8 1.3920(14) .
C9 C14 1.3948(13) .
C9 C10 1.4038(14) .
C10 C11 1.3900(14) .
C11 C12 1.3884(17) .
C12 C13 1.3791(19) .
C13 C14 1.3953(16) .
C15 C20 1.3954(14) .
C15 C16 1.4004(14) .
C16 C17 1.3902(16) .
C17 C18 1.390(2) .
C18 C19 1.383(2) .
C19 C20 1.3912(15) .
C21 C26 1.3966(13) .
C21 C22 1.4000(14) .
C22 C23 1.3902(15) .
C23 C24 1.3892(17) .
C24 C25 1.3863(18) .
C25 C26 1.3929(14) .
C27 C28 1.4034(13) .
C27 C32 1.4059(13) .
C27 B1 1.6435(13) .
C28 C29 1.3980(14) .
C29 C30 1.3883(17) .
C30 C31 1.3918(18) .
C31 C32 1.3958(14) .
C33 C34 1.3877(14) .
C33 C38 1.3980(14) .
C33 B1 1.6500(13) .
C34 C35 1.3907(15) .
C35 C36 1.382(2) .
C36 C37 1.3756(19) .
C37 C38 1.3835(14) .
C39 C40 1.3913(13) .
C39 C44 1.3925(13) .
C39 B1 1.6553(13) .
C40 C41 1.3864(14) .
C41 C42 1.3776(19) .
C42 C43 1.372(2) .
C43 C44 1.3895(14) .
Cl1 Cl2 1.313(4) 2_665
Cl1 C51 2.096(8) .
C51 Cl2 0.964(7) 2_665
C51 Cl2 1.717(5) .
C51 C51 1.889(13) 2_665
Cl2 C51 0.964(7) 2_665
Cl2 Cl1 1.313(4) 2_665
Cl2 Cl2 2.046(6) 2_665
